data_1526706
loop_
_publ_author_name
'Kokunov, Yu.V.'
'Detkov, D.G.'
'Gorbunova, Yu.E.'
'Ershova, M.M.'
'Buslaev, Yu.A.'
'Mikhailov, Yu.N.'

_publ_section_title
;
 Crystal structure of (N H4)2 Sn2 F4 (N O3)2 - first example of dimer
 complexes (Sn2 F4 E2) in tin(II) fluorides
;
_journal_name_full 'Doklady Akad. Nauk'
_journal_page_first 347
_journal_page_last 350
_journal_volume 378
_journal_year 2001
_chemical_formula_sum 'F4 H8 N4 O6 Sn2'
_chemical_name_systematic '(N H4)2 (Sn2 F4 (N O3)2)'
_space_group_IT_number 5
_symmetry_space_group_name_Hall 'C 2y'
_symmetry_space_group_name_H-M 'C 1 2 1'
_cell_angle_alpha 90
_cell_angle_beta 110.47
_cell_angle_gamma 90
_cell_formula_units_Z 2
_cell_length_a 14.897
_cell_length_b 5.412
_cell_length_c 7.167
_cell_volume 541.336
_citation_journal_id_ASTM DAKNEQ
_cod_data_source_file Kokunov_DAKNEQ_2001_1039.cif
_cod_data_source_block H8F4N4O6Sn2
_cod_original_cell_volume 541.3356
_cod_original_formula_sum 'H8 F4 N4 O6 Sn2'
_cod_database_code 1526706

loop_
_symmetry_equiv_pos_as_xyz
x,y,z
-x,y,-z
x+1/2,y+1/2,z
-x+1/2,y+1/2,-z

loop_
_atom_site_label
_atom_site_type_symbol
_atom_site_fract_x
_atom_site_fract_y
_atom_site_fract_z
_atom_site_occupancy
_atom_site_U_iso_or_equiv
O3 O-2 0.155 0.361 0.579 1 0.0
N1 N+5 0.1284 0.572 0.6243 1 0.0
H2 H+1 0.263 0.07 0.803 1 0.0
H1 H+1 0.372 0.056 0.868 1 0.0
F1 F-1 0 0.825 0 1 0.0
F2 F-1 0 0.293 0 1 0.0
F3 F-1 0.1686 0.073 0.9888 1 0.0
O2 O-2 0.143 0.76 0.549 1 0.0
Sn1 Sn+2 0.03554 0.0595 0.78279 1 0.0
O1 O-2 0.0824 0.585 0.7439 1 0.0
N2 N-3 0.3172 0.063 0.812 1 0.0
